data_7240876
loop_
_publ_author_name
'Dittrich, Birger'
'Sever, Christoph'
'Luebben, Jens'

_publ_section_title
;
 Disappearing Disorder
;
_journal_name_full CrystEngComm
_journal_paper_doi 10.1039/D0CE00300J
_journal_year 2020
_chemical_absolute_configuration ad
_chemical_formula_sum 'C12 H19 N3 O5 S'
_chemical_formula_weight 317.36
_chemical_name_systematic 'Imipenem monohydrate'
_chemical_properties_physical Heat-sensitive
_space_group_crystal_system orthorhombic
_space_group_IT_number 19
_space_group_name_Hall 'P 2ac 2ab'
_space_group_name_H-M_alt 'P 21 21 21'
_atom_sites_solution_hydrogens mixed
_audit_conform_dict_location ftp://ftp.iucr.org/pub/cif_core.dic
_audit_conform_dict_name cif_core.dic
_audit_conform_dict_version 2.3
_audit_creation_date '20-Mar-03 T08:18:08-00:00'
_audit_creation_method 'XD routine XDCIF'
_audit_update_record
;
2020-07-05 deposited with the CCDC.	2020-07-09 downloaded from the CCDC.
;
_cell_angle_alpha 90
_cell_angle_beta 90
_cell_angle_gamma 90
_cell_formula_units_Z 4
_cell_length_a 8.2170(4)
_cell_length_b 11.1158(5)
_cell_length_c 15.3418(7)
_cell_measurement_reflns_used 6769
_cell_measurement_temperature 200K(2)
_cell_measurement_theta_max 26.9062
_cell_measurement_theta_min 2.6553
_cell_volume 1401.30(11)
_computing_molecular_graphics 'H\"ubschle, (2011)'
_computing_publication_material 'L\"ubben, (to be published)'
_computing_structure_refinement
;
Dittrich et al, (2013)
Volkov et al, (2006)
;
_diffrn_ambient_temperature 200K(2)
_diffrn_measured_fraction_theta_full 0.999
_diffrn_measured_fraction_theta_max 0.994
_diffrn_measurement_device_type 'HUBER TYP 512 Diffractometer with APEX I CCD detector'
_diffrn_radiation_type MoK\a
_diffrn_radiation_wavelength 0.7107
_diffrn_reflns_av_R_equivalents 0.0972
_diffrn_reflns_av_unetI/netI 0.0511
_diffrn_reflns_Laue_measured_fraction_full 0.999
_diffrn_reflns_Laue_measured_fraction_max 0.994
_diffrn_reflns_limit_h_max 10
_diffrn_reflns_limit_h_min -10
_diffrn_reflns_limit_k_max 14
_diffrn_reflns_limit_k_min -13
_diffrn_reflns_limit_l_max 19
_diffrn_reflns_limit_l_min -19
_diffrn_reflns_number 3113
_diffrn_reflns_point_group_measured_fraction_full 0.999
_diffrn_reflns_point_group_measured_fraction_max 0.995
_diffrn_reflns_theta_full 25.241
_diffrn_reflns_theta_max 27.187
_diffrn_reflns_theta_min 2.262
_exptl_absorpt_coefficient_mu 0.258
_exptl_absorpt_correction_T_max 0.7455
_exptl_absorpt_correction_T_min 0.6042
_exptl_absorpt_correction_type empirical
_exptl_absorpt_process_details
;
SADABS version 2015/1 (G. M. Sheldrick, 2015)
;
_exptl_crystal_density_diffrn 1.504
_exptl_crystal_description plate
_exptl_crystal_F_000 672
_exptl_crystal_size_max 0.09
_exptl_crystal_size_mid 0.0045
_exptl_crystal_size_min 0.0011
_refine_diff_density_max 0.418
_refine_diff_density_min -0.484
_refine_diff_density_rms 0.083
_refine_ls_abs_structure_details
;
Flack x determined using 1024 quotients 
[(I+)-(I-)]/[(I+)+(I-)] (Parsons, Flack and Wagner, Acta 
Cryst. B69 (2013) 249-259). 
;
_refine_ls_abs_structure_Flack 0.03(4)
_refine_ls_extinction_method none
_refine_ls_goodness_of_fit_ref 1.924
_refine_ls_matrix_type full
_refine_ls_number_parameters 190
_refine_ls_number_reflns 2743
_refine_ls_number_restraints 0
_refine_ls_R_factor_all 0.061
_refine_ls_R_factor_gt 0.042
_refine_ls_shift/su_max 0
_refine_ls_structure_factor_coef Fsqd
_refine_ls_weighting_details
;
calc w2 = 1/[s^2^(Fo^2^)] 
;
_refine_ls_weighting_scheme calc
_refine_ls_wR_factor_ref 0.06
_reflns_Friedel_coverage 0.734
_reflns_Friedel_fraction_full 1.000
_reflns_Friedel_fraction_max 0.996
_reflns_number_gt 2722
_reflns_number_total 3113
_reflns_threshold_expression 'I > 2\s(I)'
_cod_data_source_file d0ce00300j2.cif
_cod_data_source_block imi_200
_cod_database_code 7240876

loop_
_space_group_symop_id
_space_group_symop_operation_xyz
1 +X,+Y,+Z
2 1/2-X,-Y,1/2+Z
3 -X,1/2+Y,1/2-Z
4 1/2+X,1/2-Y,-Z

loop_
_atom_local_axes_atom_label
_atom_local_axes_atom0
_atom_local_axes_ax1
_atom_local_axes_atom1
_atom_local_axes_atom2
_atom_local_axes_ax2
S(1) DUM1 Z S(1) C(2) Y
O(1) C(6) Z O(1) N(1) Y
O(2) C(7) X O(2) O(3) Y
O(3) C(7) X O(3) O(2) Y
O(4) C(11) X O(4) H(4O) Y
O(1W) DUM2 Z O(1W) H(2W) Y
N(1) DUM3 Z N(1) C(6) Y
N(2) C(10) X N(2) C(9) Y
N(3) C(10) Z N(3) H(31N) Y
C(1) C(2) X C(1) N(1) Y
C(2) S(1) X C(2) C(1) Y
C(3) DUM4 Z C(3) C(2) Y
C(4) N(1) X C(4) H(4A) Y
C(5) H(5) Z C(5) C(11) X
C(6) O(1) X C(6) N(1) Y
C(7) O(2) X C(7) O(3) Y
C(8) S(1) X C(8) C(9) Y
C(9) N(2) X C(9) C(8) Y
C(10) N(3) X C(10) N(2) Y
C(11) O(4) X C(11) C(5) Y
C(12) C(11) Z C(12) H(12B) X
H(4O) O(4) Z H(4O) C(11) Y
H(1W) O(1W) Z H(1W) H(2W) Y
H(2W) O(1W) Z H(2W) H(1W) Y
H(2) N(2) Z H(2) C(10) Y
H(31N) N(3) Z H(31N) C(10) Y
H(32N) N(3) Z H(32N) C(10) Y
H(3A) C(3) Z H(3A) C(2) Y
H(3B) C(3) Z H(3B) C(2) Y
H(4A) C(4) Z H(4A) N(1) Y
H(5) C(5) Z H(5) C(11) Y
H(8A) C(8) Z H(8A) S(1) Y
H(8B) C(8) Z H(8B) S(1) Y
H(9A) C(9) Z H(9A) N(2) Y
H(9B) C(9) Z H(9B) N(2) Y
H(10) C(10) Z H(10) N(3) Y
H(11) C(11) Z H(11) O(4) Y
H(12A) C(12) Z H(12A) C(11) Y
H(12B) C(12) Z H(12B) C(11) Y
H(12C) C(12) Z H(12C) C(11) Y

loop_
_atom_site_label
_atom_site_type_symbol
_atom_site_fract_x
_atom_site_fract_y
_atom_site_fract_z
_atom_site_U_iso_or_equiv
_atom_site_adp_type
_atom_site_occupancy
_atom_site_symmetry_multiplicity
S(1) S 0.47298(8) 0.50497(6) 0.45504(4) 0.019 Uani 1 4
O(1) O 0.5799(2) 0.90461(16) 0.65136(11) 0.029 Uani 1 4
O(2) O 0.3506(2) 0.67775(15) 0.71492(11) 0.027 Uani 1 4
O(3) O 0.4241(2) 0.51416(16) 0.63958(10) 0.026 Uani 1 4
O(4) O 0.4349(2) 1.13205(14) 0.40569(11) 0.028 Uani 1 4
O(1W) O 0.6888(2) 0.40327(14) 0.70743(11) 0.026 Uani 1 4
N(1) N 0.3731(3) 0.82173(18) 0.56247(12) 0.017 Uani 1 4
N(2) N 0.6886(3) 0.38723(18) 0.28875(14) 0.024 Uani 1 4
N(3) N 0.7307(3) 0.1851(2) 0.32254(14) 0.026 Uani 1 4
C(1) C 0.3971(3) 0.6927(2) 0.56431(15) 0.016 Uani 1 4
C(2) C 0.4300(3) 0.6530(2) 0.48269(15) 0.015 Uani 1 4
C(3) C 0.4338(3) 0.7552(2) 0.41657(15) 0.019 Uani 1 4
C(4) C 0.3750(3) 0.8640(2) 0.47009(15) 0.017 Uani 1 4
C(5) C 0.4995(3) 0.9635(2) 0.49718(15) 0.018 Uani 1 4
C(6) C 0.4989(3) 0.8998(2) 0.58605(16) 0.018 Uani 1 4
C(7) C 0.3892(3) 0.6252(3) 0.64681(16) 0.018 Uani 1 4
C(8) C 0.4559(3) 0.5100(2) 0.33754(14) 0.023 Uani 1 4
C(9) C 0.5121(3) 0.3901(2) 0.29956(16) 0.024 Uani 1 4
C(10) C 0.7808(3) 0.2914(2) 0.29600(17) 0.023 Uani 1 4
C(11) C 0.4431(3) 1.0944(2) 0.49422(16) 0.02 Uani 1 4
C(12) C 0.5633(3) 1.1745(2) 0.54157(18) 0.027 Uani 1 4
H(4O) H 0.3333 1.1078 0.3807 0.016 Uani 1 4
H(1W) H 0.5822 0.4298 0.6912 0.026 Uani 1 4
H(2W) H 0.6751 0.3397 0.7489 0.027 Uani 1 4
H(2) H 0.7444 0.4654 0.2749 0.045 Uani 1 4
H(31N) H 0.6125 0.1729 0.3400 0.025 Uani 1 4
H(32N) H 0.8102 0.1153 0.3259 0.022 Uani 1 4
H(3A) H 0.3518 0.7371 0.3619 0.031 Uani 1 4
H(3B) H 0.5571 0.7693 0.3915 0.031 Uani 1 4
H(4A) H 0.2571 0.9003 0.4477 0.025 Uani 1 4
H(5) H 0.6166 0.9521 0.4637 0.027 Uani 1 4
H(8A) H 0.3299 0.5271 0.3188 0.036 Uani 1 4
H(8B) H 0.5314 0.5825 0.3117 0.035 Uani 1 4
H(9A) H 0.4742 0.3170 0.3436 0.067 Uani 1 4
H(9B) H 0.4533 0.3751 0.2359 0.083 Uani 1 4
H(10) H 0.9094 0.3004 0.2778 0.037 Uani 1 4
H(11) H 0.3220 1.1024 0.5246 0.022 Uani 1 4
H(12A) H 0.6798 1.1731 0.5073 0.033 Uani 1 4
H(12B) H 0.5804 1.1424 0.6082 0.032 Uani 1 4
H(12C) H 0.5162 1.2663 0.5429 0.035 Uani 1 4

loop_
_atom_site_aniso_label
_atom_site_aniso_U_11
_atom_site_aniso_U_22
_atom_site_aniso_U_33
_atom_site_aniso_U_23
_atom_site_aniso_U_13
_atom_site_aniso_U_12
S(1) 0.0251(3) 0.0077(3) 0.0236(3) 0.0007(3) -0.0011(3) 0.0015(3)
O(1) 0.0385(13) 0.0198(12) 0.0276(11) 0.0051(8) -0.0112(9) -0.0114(9)
O(2) 0.0401(12) 0.0185(11) 0.0210(10) 0.0027(9) 0.0041(9) -0.0025(9)
O(3) 0.0392(12) 0.0104(11) 0.0271(10) 0.0043(9) -0.0014(8) -0.0017(10)
O(4) 0.0283(11) 0.0167(11) 0.0376(11) 0.0116(9) -0.0032(9) -0.0052(8)
O(1W) 0.0254(11) 0.0160(11) 0.0368(12) 0.0012(9) 0.0020(9) -0.0037(9)
N(1) 0.0195(12) 0.0097(12) 0.0206(12) 0.0012(9) -0.0002(9) 0.0001(9)
N(2) 0.0268(13) 0.0128(14) 0.0324(14) -0.0022(11) 0.0005(11) 0.0024(11)
N(3) 0.0288(14) 0.0143(14) 0.0355(14) 0.0016(11) 0.0019(11) 0.0050(11)
C(1) 0.0203(14) 0.0122(16) 0.0158(14) 0.0007(10) -0.0002(11) -0.0005(11)
C(2) 0.0201(14) 0.0087(15) 0.0170(13) 0.0024(10) -0.0008(10) -0.0006(11)
C(3) 0.0285(16) 0.0086(14) 0.0192(13) 0.0023(11) 0.0001(11) 0.0014(12)
C(4) 0.0188(13) 0.0095(15) 0.0227(15) 0.0027(11) 0.0009(11) -0.0019(11)
C(5) 0.0229(15) 0.0089(15) 0.0217(13) -0.0011(10) -0.0007(11) 0.0006(11)
C(6) 0.0215(15) 0.0120(15) 0.0211(14) 0.0013(11) -0.0021(12) -0.0013(12)
C(7) 0.0230(14) 0.0152(18) 0.0162(14) 0.0030(11) 0.0009(11) -0.0029(12)
C(8) 0.0308(15) 0.0109(16) 0.0272(13) -0.0022(12) 0.0016(11) 0.0100(14)
C(9) 0.0225(15) 0.0177(16) 0.0318(15) -0.0095(12) 0.0010(12) 0.0010(13)
C(10) 0.0233(16) 0.0194(19) 0.0273(16) 0.0000(13) 0.0033(13) 0.0030(13)
C(11) 0.0219(15) 0.0076(16) 0.0294(15) 0.0007(12) 0.0020(12) 0.0000(11)
C(12) 0.0320(17) 0.0134(15) 0.0367(16) 0.0004(14) 0.0008(14) -0.0045(12)
H(4O) 0.016091 0.022012 0.010506 0.002539 -0.0036 -0.007506
H(1W) 0.008696 0.030957 0.037339 0.003911 0.001299 -0.00087
H(2W) 0.016536 0.028331 0.035442 0.014145 0.008436 -0.006117
H(2) 0.057236 0.023954 0.053445 0.002043 0.016508 -0.003611
H(31N) 0.012911 0.024924 0.036535 0.000388 0.0032 0.005535
H(32N) 0.009623 0.020977 0.035427 0.00251 0.001509 0.002181
H(3A) 0.04833 0.025526 0.0187 -0.004969 -0.009526 0.005187
H(3B) 0.037605 0.027932 0.027458 0.001193 0.012288 -0.001405
H(4A) 0.027879 0.022797 0.024602 -0.00231 -0.006683 0.001712
H(5) 0.02488 0.028804 0.028025 0.001884 0.006535 0.004051
H(8A) 0.037762 0.035504 0.03379 -0.008285 -0.008973 0.020668
H(8B) 0.053513 0.024228 0.027606 0.001454 0.008248 0.004371
H(9A) 0.032213 0.023513 0.143953 0.01081 0.024781 0.006311
H(9B) 0.07267 0.08831 0.089045 -0.071526 -0.052019 0.057994
H(10) 0.018994 0.04262 0.048394 -0.000691 0.010255 -0.0003
H(11) 0.018841 0.027142 0.019636 0.001659 0.003351 -0.000024
H(12A) 0.023536 0.04319 0.032674 0.003769 -0.003862 -0.011537
H(12B) 0.040386 0.036867 0.017912 0.002288 -0.011187 -0.006611
H(12C) 0.046551 0.019095 0.040582 -0.002956 -0.012391 -0.002649

loop_
_atom_type_symbol
_atom_type_description
_atom_type_scat_dispersion_real
_atom_type_scat_dispersion_imag
_atom_type_scat_source
S S 0.1250 0.1230 'Invariom modelling (Acta Cryst. A61, 314--320)'
O O 0.0110 0.0060 'Invariom modelling (Acta Cryst. A61, 314--320)'
N N 0.0060 0.0030 'Invariom modelling (Acta Cryst. A61, 314--320)'
C C 0.0030 0.0020 'Invariom modelling (Acta Cryst. A61, 314--320)'
H H 0.0000 0.0000 'Invariom modelling (Acta Cryst. A61, 314--320)'

loop_
_geom_angle_atom_site_label_1
_geom_angle_atom_site_label_2
_geom_angle_atom_site_label_3
_geom_angle
_geom_angle_site_symmetry_1
_geom_angle_site_symmetry_2
_geom_angle_site_symmetry_3
_geom_angle_publ_flag
C(2) S(1) C(8) 101.47(12) 1_555 1_555 1_555 yes
C(1) N(1) C(4) 109.19(18) 1_555 1_555 1_555 yes
C(1) N(1) C(6) 120.6(2) 1_555 1_555 1_555 yes
C(4) N(1) C(6) 92.44(18) 1_555 1_555 1_555 yes
C(9) N(2) C(10) 125.6(2) 1_555 1_555 1_555 yes
N(1) C(1) C(2) 109.4(2) 1_555 1_555 1_555 yes
N(1) C(1) C(7) 121.0(2) 1_555 1_555 1_555 yes
C(2) C(1) C(7) 129.6(2) 1_555 1_555 1_555 yes
S(1) C(2) C(1) 125.13(19) 1_555 1_555 1_555 yes
S(1) C(2) C(3) 122.70(17) 1_555 1_555 1_555 yes
C(1) C(2) C(3) 112.1(2) 1_555 1_555 1_555 yes
C(2) C(3) C(4) 102.95(18) 1_555 1_555 1_555 yes
N(1) C(4) C(3) 105.22(18) 1_555 1_555 1_555 yes
N(1) C(4) C(5) 88.69(17) 1_555 1_555 1_555 yes
C(3) C(4) C(5) 119.5(2) 1_555 1_555 1_555 yes
C(4) C(5) C(6) 84.69(17) 1_555 1_555 1_555 yes
C(4) C(5) C(11) 117.9(2) 1_555 1_555 1_555 yes
C(6) C(5) C(11) 117.7(2) 1_555 1_555 1_555 yes
O(1) C(6) N(1) 130.7(2) 1_555 1_555 1_555 yes
O(1) C(6) C(5) 135.7(2) 1_555 1_555 1_555 yes
N(1) C(6) C(5) 93.38(19) 1_555 1_555 1_555 yes
O(2) C(7) O(3) 126.1(2) 1_555 1_555 1_555 yes
O(2) C(7) C(1) 119.8(2) 1_555 1_555 1_555 yes
O(3) C(7) C(1) 114.2(2) 1_555 1_555 1_555 yes
S(1) C(8) C(9) 109.28(17) 1_555 1_555 1_555 yes
N(2) C(9) C(8) 111.3(2) 1_555 1_555 1_555 yes
N(2) C(10) N(3) 125.1(3) 1_555 1_555 1_555 yes
O(4) C(11) C(5) 108.84(19) 1_555 1_555 1_555 yes
O(4) C(11) C(12) 108.4(2) 1_555 1_555 1_555 yes
C(5) C(11) C(12) 110.3(2) 1_555 1_555 1_555 yes

loop_
_geom_bond_atom_site_label_1
_geom_bond_atom_site_label_2
_geom_bond_distance
_geom_bond_site_symmetry_1
_geom_bond_site_symmetry_2
_geom_bond_publ_flag
S(1) C(2) 1.736(2) 1_555 1_555 yes
S(1) C(8) 1.809(2) 1_555 1_555 yes
O(1) C(6) 1.204(3) 1_555 1_555 yes
O(2) C(7) 1.238(3) 1_555 1_555 yes
O(3) C(7) 1.272(3) 1_555 1_555 yes
O(3) H(1W) 1.787(2) 1_555 1_555 yes
O(3) H(32N) 1.796(3) 1_555 4_456 yes
O(4) C(11) 1.423(3) 1_555 1_555 yes
O(4) H(4O) 0.9575 1_555 1_555 yes
O(1W) H(4O) 1.803(2) 1_555 4_566 yes
O(1W) H(1W) 0.9575 1_555 1_555 yes
O(1W) H(2W) 0.9575 1_555 1_555 yes
N(1) C(1) 1.448(3) 1_555 1_555 yes
N(1) C(4) 1.493(3) 1_555 1_555 yes
N(1) C(6) 1.397(3) 1_555 1_555 yes
N(2) C(9) 1.460(3) 1_555 1_555 yes
N(2) C(10) 1.312(3) 1_555 1_555 yes
N(2) H(2) 1.0054 1_555 1_555 yes
N(3) C(10) 1.316(3) 1_555 1_555 yes
N(3) H(31N) 1.0159 1_555 1_555 yes
N(3) H(32N) 1.0159 1_555 1_555 yes
C(1) C(2) 1.355(3) 1_555 1_555 yes
C(1) C(7) 1.473(3) 1_555 1_555 yes
C(2) C(3) 1.524(3) 1_555 1_555 yes
C(3) C(4) 1.539(3) 1_555 1_555 yes
C(3) H(3A) 1.0949 1_555 1_555 yes
C(3) H(3B) 1.0949 1_555 1_555 yes
C(4) C(5) 1.563(3) 1_555 1_555 yes
C(4) H(4A) 1.1044 1_555 1_555 yes
C(5) C(6) 1.536(3) 1_555 1_555 yes
C(5) C(11) 1.527(3) 1_555 1_555 yes
C(5) H(5) 1.0981 1_555 1_555 yes
C(8) C(9) 1.526(3) 1_555 1_555 yes
C(8) H(8A) 1.0913 1_555 1_555 yes
C(8) H(8B) 1.0913 1_555 1_555 yes
C(9) H(9A) 1.1018 1_555 1_555 yes
C(9) H(9B) 1.1018 1_555 1_555 yes
C(10) H(10) 1.0977 1_555 1_555 yes
C(11) C(12) 1.516(3) 1_555 1_555 yes
C(11) H(11) 1.1024 1_555 1_555 yes
C(12) H(12A) 1.0917 1_555 1_555 yes
C(12) H(12B) 1.0917 1_555 1_555 yes
C(12) H(12C) 1.0917 1_555 1_555 yes
H(1W) H(2W) 1.53951244(2) 1_555 1_555 yes
H(31N) H(32N) 1.75957318(4) 1_555 1_555 yes
H(3A) H(3B) 1.78340869(4) 1_555 1_555 yes
H(8A) H(8B) 1.76925801(4) 1_555 1_555 yes
H(9A) H(9B) 1.78263098(5) 1_555 1_555 yes
H(12A) H(12B) 1.78275084(4) 1_555 1_555 yes
H(12A) H(12C) 1.78274684(5) 1_555 1_555 yes
H(12B) H(12C) 1.78274346(5) 1_555 1_555 yes
